data_2203202
loop_
_publ_author_name
'Declan McKeveney'
'Ronald J. Quinn'
'Christian O. Janssen'
'Peter C. Healy'

_publ_section_title
;
 4-Amino-2,6-dichloro-5-nitropyrimidine
;
_journal_issue 2
_journal_name_full 'Acta Crystallographica Section E'
_journal_page_first o241
_journal_page_last o243
_journal_paper_doi 10.1107/S160053680400100X
_journal_volume 60
_journal_year 2004
_chemical_formula_iupac 'C4 H2 Cl2 N4 O2'
_chemical_formula_moiety 'C4 H2 Cl2 N4 O2'
_chemical_formula_sum 'C4 H2 Cl2 N4 O2'
_chemical_formula_weight 209.00
_chemical_name_systematic
;
4-amino-2,6-dichloro-5-nitropyrimidine
;
_space_group_IT_number 15
_symmetry_cell_setting monoclinic
_symmetry_space_group_name_Hall '-C 2yc'
_symmetry_space_group_name_H-M 'C 1 2/c 1'
_atom_sites_solution_hydrogens geom
_atom_sites_solution_primary direct
_atom_sites_solution_secondary difmap
_cell_angle_alpha 90
_cell_angle_beta 116.608(15)
_cell_angle_gamma 90
_cell_formula_units_Z 8
_cell_length_a 17.667(3)
_cell_length_b 6.708(2)
_cell_length_c 14.425(3)
_cell_measurement_reflns_used 25
_cell_measurement_temperature 295
_cell_measurement_theta_max 17.0
_cell_measurement_theta_min 12.6
_cell_volume 1528.5(6)
_computing_cell_refinement 'MSC/AFC7 Diffractometer Control Software'
_computing_data_collection
;
MSC/AFC7 Diffractometer Control Software
(Molecular Structure Corporation, 1999)
;
_computing_data_reduction 'TEXSAN for Windows (Molecular Structure Corporation, 1997-2001)'
_computing_molecular_graphics 'PLATON (Spek, 1980-2001) and ORTEP-3 (Farrugia, 1997)'
_computing_publication_material 'TEXSAN for Windows and PLATON'
_computing_structure_refinement 'TEXSAN for Windows and SHELXL97 (Sheldrick, 1997)'
_computing_structure_solution 'TEXSAN for Windows'
_diffrn_ambient_temperature 295
_diffrn_measured_fraction_theta_full 1.000
_diffrn_measured_fraction_theta_max 1.000
_diffrn_measurement_device 'Rigaku AFC-7R'
_diffrn_measurement_method \w--2\q
_diffrn_radiation_monochromator graphite
_diffrn_radiation_source 'Rigaku rotating anode'
_diffrn_radiation_type 'Mo K\a'
_diffrn_radiation_wavelength 0.7107
_diffrn_reflns_av_R_equivalents 0.0455
_diffrn_reflns_av_sigmaI/netI 0.0387
_diffrn_reflns_limit_h_max 22
_diffrn_reflns_limit_h_min -10
_diffrn_reflns_limit_k_max 4
_diffrn_reflns_limit_k_min -8
_diffrn_reflns_limit_l_max 16
_diffrn_reflns_limit_l_min -18
_diffrn_reflns_number 2123
_diffrn_reflns_reduction_process ' ?'
_diffrn_reflns_theta_full 27.49
_diffrn_reflns_theta_max 27.49
_diffrn_reflns_theta_min 2.58
_diffrn_standards_decay_% 0.68
_diffrn_standards_interval_count 150
_diffrn_standards_number 3
_exptl_absorpt_coefficient_mu 0.809
_exptl_absorpt_correction_type none
_exptl_crystal_colour colorless
_exptl_crystal_density_diffrn 1.816
_exptl_crystal_density_method 'not measured'
_exptl_crystal_description prismatic
_exptl_crystal_F_000 832
_exptl_crystal_size_max 0.30
_exptl_crystal_size_mid 0.30
_exptl_crystal_size_min 0.25
_refine_diff_density_max 0.573
_refine_diff_density_min -0.398
_refine_ls_extinction_coef 0.0046(10)
_refine_ls_extinction_expression FC^*^=KFC[1+0.001XFC^2^\L^3^/SIN(2\Q)]^-1/4^
_refine_ls_extinction_method SHELXL97
_refine_ls_goodness_of_fit_ref 1.041
_refine_ls_hydrogen_treatment constr
_refine_ls_matrix_type full
_refine_ls_number_parameters 110
_refine_ls_number_reflns 1766
_refine_ls_number_restraints 0
_refine_ls_restrained_S_all 1.041
_refine_ls_R_factor_all 0.0712
_refine_ls_R_factor_gt 0.0473
_refine_ls_shift/su_max 0.000
_refine_ls_shift/su_mean 0.000
_refine_ls_structure_factor_coef Fsqd
_refine_ls_weighting_details 'calc w = 1/[\s^2^(Fo^2^)+(0.0646P)^2^+2.5264P] where P = (Fo^2^+2Fc^2^)/3'
_refine_ls_weighting_scheme calc
_refine_ls_wR_factor_gt 0.1289
_refine_ls_wR_factor_ref 0.1441
_reflns_number_gt 1290
_reflns_number_total 1766
_reflns_threshold_expression I>2\s(I)
_cod_data_source_file lh6156.cif
_cod_data_source_block I
_cod_depositor_comments
;
The following automatic conversions were performed:
'_symmetry_cell_setting' value 'Monoclinic' changed to 'monoclinic'
according to '/home/saulius/struct/CIF-dictionaries/cif_core.dic'
dictionary named 'cif_core.dic' version 2.4.1 from 2010-06-29.

Automatic conversion script
Id: cif_fix_enum 1527 2010-12-29 10:47:43Z saulius 

The following automatic conversions were performed:

'_symmetry_cell_setting' value 'Monoclinic' changed to 'monoclinic'
according to /home/saulius/struct/CIF-dictionaries/cif_core.dic
dictionary named 'cif_core.dic' version 2.4.1 from 2010-06-29.

Automatic conversion script
Id: cif_fix_values 1715 2011-07-08 13:25:40Z adriana 
;
_cod_original_sg_symbol_H-M 'C 2/c'
_cod_database_code 2203202
_cod_database_fobs_code 2203202

loop_
_symmetry_equiv_pos_as_xyz
x,y,z
-x,y,1/2-z
-x,-y,-z
x,-y,1/2+z
1/2+x,1/2+y,z
1/2-x,1/2+y,1/2-z
1/2-x,1/2-y,-z
1/2+x,1/2-y,1/2+z

loop_
_atom_site_aniso_label
_atom_site_aniso_U_11
_atom_site_aniso_U_22
_atom_site_aniso_U_33
_atom_site_aniso_U_12
_atom_site_aniso_U_13
_atom_site_aniso_U_23
Cl2 0.0595(5) 0.0763(6) 0.0708(6) 0.0302(4) 0.0420(4) 0.0178(4)
Cl6 0.0714(6) 0.0762(6) 0.1017(8) 0.0104(5) 0.0614(6) 0.0280(5)
O51 0.099(2) 0.080(2) 0.163(3) 0.0484(18) 0.096(2) 0.050(2)
O52 0.0528(14) 0.092(2) 0.123(2) 0.0061(14) 0.0523(16) 0.0049(18)
N1 0.0536(15) 0.0525(15) 0.0631(16) 0.0134(12) 0.0360(13) 0.0100(12)
N3 0.0420(12) 0.0520(14) 0.0482(13) 0.0078(10) 0.0273(11) 0.0019(11)
N4 0.0625(17) 0.0569(16) 0.081(2) 0.0158(13) 0.0492(16) 0.0172(14)
N5 0.0427(13) 0.0639(17) 0.0521(14) 0.0101(12) 0.0273(11) 0.0022(12)
C2 0.0420(14) 0.0546(17) 0.0464(15) 0.0100(12) 0.0246(12) 0.0004(13)
C4 0.0438(14) 0.0485(16) 0.0441(14) 0.0047(12) 0.0238(12) 0.0007(12)
C5 0.0375(13) 0.0496(15) 0.0451(14) 0.0041(11) 0.0233(12) -0.0033(12)
C6 0.0458(15) 0.0505(17) 0.0526(16) 0.0002(12) 0.0300(13) -0.0002(13)

loop_
_atom_site_label
_atom_site_fract_x
_atom_site_fract_y
_atom_site_fract_z
_atom_site_U_iso_or_equiv
_atom_site_thermal_displace_type
_atom_site_occupancy
_atom_site_type_symbol
Cl2 0.33745(5) -0.22273(15) 0.63602(7) 0.0641(3) Uani 1.000 Cl
Cl6 0.09354(6) -0.20427(16) 0.73648(9) 0.0746(4) Uani 1.000 Cl
O51 0.0276(2) 0.3556(5) 0.5830(3) 0.1001(14) Uani 1.000 O
O52 -0.01950(16) 0.0785(5) 0.6049(3) 0.0844(11) Uani 1.000 O
N1 0.21172(16) -0.1855(4) 0.6805(2) 0.0527(9) Uani 1.000 N
N3 0.23196(14) 0.0673(4) 0.57753(18) 0.0447(8) Uani 1.000 N
N4 0.14712(18) 0.3373(4) 0.5180(2) 0.0604(10) Uani 1.000 N
N5 0.03583(15) 0.1792(4) 0.6017(2) 0.0506(9) Uani 1.000 N
C2 0.24977(17) -0.0985(5) 0.6304(2) 0.0459(9) Uani 1.000 C
C4 0.16328(18) 0.1691(4) 0.5706(2) 0.0439(8) Uani 1.000 C
C5 0.11425(16) 0.0847(4) 0.6166(2) 0.0423(8) Uani 1.000 C
C6 0.14259(18) -0.0922(5) 0.6713(2) 0.0467(9) Uani 1.000 C
H41 0.10460 0.40930 0.51140 0.0720 Uiso 1.000 H
H42 0.17940 0.37700 0.49150 0.0720 Uiso 1.000 H

loop_
_atom_type_symbol
_atom_type_description
_atom_type_scat_dispersion_real
_atom_type_scat_dispersion_imag
_atom_type_scat_source
O O 0.0106 0.0060 'International Tables Vol C Tables 4.2.6.8 and 6.1.1.4'
N N 0.0061 0.0033 'International Tables Vol C Tables 4.2.6.8 and 6.1.1.4'
Cl Cl 0.1484 0.1585 'International Tables Vol C Tables 4.2.6.8 and 6.1.1.4'
H H 0.0000 0.0000 'International Tables Vol C Tables 4.2.6.8 and 6.1.1.4'
C C 0.0033 0.0016 'International Tables Vol C Tables 4.2.6.8 and 6.1.1.4'

loop_
_geom_angle_atom_site_label_1
_geom_angle_atom_site_label_2
_geom_angle_atom_site_label_3
_geom_angle
_geom_angle_publ_flag
C2 N1 C6 114.1(3) yes
C2 N3 C4 116.5(3) yes
O51 N5 O52 122.6(3) yes
O51 N5 C5 118.2(3) yes
O52 N5 C5 119.1(3) yes
H41 N4 H42 119.79 no
C4 N4 H41 119.79 no
C4 N4 H42 120.40 no
Cl2 C2 N3 114.5(2) yes
Cl2 C2 N1 115.2(2) yes
N1 C2 N3 130.3(3) yes
N3 C4 N4 115.4(3) yes
N3 C4 C5 118.5(2) yes
N4 C4 C5 126.1(3) yes
C4 C5 C6 117.7(3) no
N5 C5 C4 119.9(2) yes
N5 C5 C6 122.4(3) yes
Cl6 C6 N1 114.1(2) yes
Cl6 C6 C5 123.0(3) yes
N1 C6 C5 122.8(3) yes

loop_
_geom_bond_atom_site_label_1
_geom_bond_atom_site_label_2
_geom_bond_distance
_geom_bond_publ_flag
Cl2 C2 1.729(3) yes
Cl6 C6 1.712(3) yes
O51 N5 1.208(4) yes
O52 N5 1.206(4) yes
N1 C2 1.323(4) yes
N1 C6 1.325(5) yes
N3 C2 1.305(4) yes
N3 C4 1.356(4) yes
N4 C4 1.318(4) yes
N5 C5 1.449(4) yes
N4 H42 0.8588 no
N4 H41 0.8617 no
C4 C5 1.423(4) yes
C5 C6 1.388(4) yes

loop_
_geom_contact_atom_site_label_1
_geom_contact_atom_site_label_2
_geom_contact_distance
_geom_contact_site_symmetry_2
_geom_contact_publ_flag
Cl2 O52 3.063(4) 5_545 no
Cl2 Cl6 3.6462(18) 6_546 no
Cl2 N5 3.489(3) 6_546 no
Cl2 C5 3.522(3) 6_546 no
Cl2 C6 3.621(3) 6_546 no
Cl2 N4 3.498(3) 7_556 no
Cl2 C2 3.644(3) 7_546 no
Cl6 Cl6 3.497(2) 2_556 no
Cl6 O52 2.792(4) . no
Cl6 N5 3.108(3) . no
Cl6 Cl2 3.6462(18) 6_556 no
Cl6 N3 3.412(3) 6_546 no
Cl2 H42 2.8914 7_556 no
O51 N4 2.670(5) . no
O51 O51 2.889(5) 3_566 no
O52 Cl6 2.792(4) . no
O52 C5 3.069(5) 3_556 no
O52 Cl2 3.063(4) 5_455 no
O52 C4 3.140(5) 3_556 no
O51 H41 2.6358 3_566 no
O51 H41 2.0750 . no
N1 C4 3.408(4) 6_546 no
N3 Cl6 3.412(3) 6_556 no
N3 N4 3.084(4) 7_556 no
N4 Cl2 3.498(3) 7_556 no
N4 O51 2.670(5) . no
N4 N5 2.928(4) . no
N4 N3 3.084(4) 7_556 no
N5 N4 2.928(4) . no
N5 Cl6 3.108(3) . no
N5 Cl2 3.489(3) 6_556 no
N3 H42 2.2317 7_556 no
N5 H41 2.6406 . no
C2 Cl2 3.644(3) 7_546 no
C4 O52 3.140(5) 3_556 no
C4 N1 3.408(4) 6_556 no
C5 O52 3.069(5) 3_556 no
C5 Cl2 3.522(3) 6_556 no
C6 Cl2 3.621(3) 6_556 no
C2 H42 2.9726 7_556 no
H41 O51 2.0750 . no
H41 N5 2.6406 . no
H41 O51 2.6358 3_566 no
H42 Cl2 2.8914 7_556 no
H42 N3 2.2317 7_556 no
H42 C2 2.9726 7_556 no

loop_
_geom_hbond_atom_site_label_D
_geom_hbond_atom_site_label_H
_geom_hbond_atom_site_label_A
_geom_hbond_site_symmetry_A
_geom_hbond_distance_DH
_geom_hbond_distance_HA
_geom_hbond_distance_DA
_geom_hbond_angle_DHA
_geom_hbond_publ_flag
N4 H41 O51 . 0.86 2.08 2.670(5) 126 no
N4 H42 N3 7_556 0.86 2.23 3.084(4) 172 no

loop_
_geom_torsion_atom_site_label_1
_geom_torsion_atom_site_label_2
_geom_torsion_atom_site_label_3
_geom_torsion_atom_site_label_4
_geom_torsion
_geom_torsion_publ_flag
C6 N1 C2 Cl2 -177.2(2) no
C6 N1 C2 N3 3.2(5) no
C2 N1 C6 Cl6 -179.8(2) no
C2 N1 C6 C5 -2.0(4) no
C4 N3 C2 Cl2 179.6(2) no
C4 N3 C2 N1 -0.7(5) no
C2 N3 C4 N4 179.2(3) no
C2 N3 C4 C5 -2.8(4) no
O51 N5 C5 C4 -25.1(4) no
O51 N5 C5 C6 157.5(3) no
O52 N5 C5 C4 152.4(3) no
O52 N5 C5 C6 -24.9(4) no
N3 C4 C5 N5 -173.8(2) no
N3 C4 C5 C6 3.7(4) no
N4 C4 C5 N5 4.0(4) no
N4 C4 C5 C6 -178.5(3) no
N5 C5 C6 N1 176.2(3) no
C4 C5 C6 Cl6 176.4(2) no
C4 C5 C6 N1 -1.2(4) no
N5 C5 C6 Cl6 -6.2(4) no

loop_
_cod_related_entry_id
_cod_related_entry_database
_cod_related_entry_code
1 ChemSpider 311476
